data_7221566
loop_
_publ_author_name
'Knepper, Ingo'
'Seichter, Wilhelm'
'Skobridis, Konstantinos'
'Theodorou, Vassiliki'
'Weber, Edwin'

_publ_section_title
;
 Aspects of crystal engineering arising from packing behavior of
 functional mono para-substituted trityl compounds
;
_journal_issue 33
_journal_name_full CrystEngComm
_journal_page_first 6355
_journal_paper_doi 10.1039/C5CE00871A
_journal_volume 17
_journal_year 2015
_chemical_formula_moiety 'C19 H15 Br O'
_chemical_formula_sum 'C19 H15 Br O'
_chemical_formula_weight 339.22
_chemical_name_systematic
;
 ?
;
_space_group_crystal_system monoclinic
_space_group_IT_number 14
_space_group_name_Hall '-P 2ybc'
_space_group_name_H-M_alt 'P 1 21/c 1'
_symmetry_space_group_name_Hall '-P 2ybc'
_symmetry_space_group_name_H-M 'P 1 21/c 1'
_atom_sites_solution_hydrogens mixed
_audit_creation_method SHELXL-2013
_audit_update_record
;
2015-07-07 deposited with the CCDC.
2015-07-16 downloaded from the CCDC.
;
_cell_angle_alpha 90
_cell_angle_beta 104.275(1)
_cell_angle_gamma 90
_cell_formula_units_Z 8
_cell_length_a 10.7736(2)
_cell_length_b 15.2684(3)
_cell_length_c 18.6621(3)
_cell_measurement_reflns_used 9980
_cell_measurement_temperature 90(2)
_cell_measurement_theta_max 29.18
_cell_measurement_theta_min 2.25
_cell_volume 2975.05(9)
_computing_cell_refinement 'SAINT-NT (Sheldrick, 2008)'
_computing_data_collection 'Kappa APEX 2 (Bruker AXS)'
_computing_data_reduction SAINT
_computing_molecular_graphics 'ORTEP-3 (Farrugia, 2012)'
_computing_publication_material SHELXTL
_computing_structure_refinement 'SHELXL-2013 (Sheldrick, 2013)'
_computing_structure_solution 'SHELXS-97 (Sheldrick, 2008)'
_diffrn_ambient_temperature 90(2)
_diffrn_measured_fraction_theta_full 0.999
_diffrn_measured_fraction_theta_max 0.981
_diffrn_measurement_device_type 'CCD area detector'
_diffrn_measurement_method 'phi and omega scans'
_diffrn_radiation_type MoK\a
_diffrn_radiation_wavelength 0.71073
_diffrn_reflns_av_R_equivalents 0.0244
_diffrn_reflns_av_unetI/netI 0.0269
_diffrn_reflns_laue_measured_fraction_full 0.999
_diffrn_reflns_laue_measured_fraction_max 0.981
_diffrn_reflns_limit_h_max 14
_diffrn_reflns_limit_h_min -14
_diffrn_reflns_limit_k_max 20
_diffrn_reflns_limit_k_min -20
_diffrn_reflns_limit_l_max 25
_diffrn_reflns_limit_l_min -25
_diffrn_reflns_number 30095
_diffrn_reflns_point_group_measured_fraction_full 0.999
_diffrn_reflns_point_group_measured_fraction_max 0.981
_diffrn_reflns_theta_full 25.242
_diffrn_reflns_theta_max 29.199
_diffrn_reflns_theta_min 1.745
_exptl_absorpt_coefficient_mu 2.759
_exptl_absorpt_correction_T_max 0.8303
_exptl_absorpt_correction_T_min 0.2883
_exptl_absorpt_correction_type multi-scan
_exptl_absorpt_process_details 'SADABS (Bruker, 2008)'
_exptl_crystal_colour colourless
_exptl_crystal_density_diffrn 1.515
_exptl_crystal_description plate
_exptl_crystal_F_000 1376
_exptl_crystal_size_max 0.600
_exptl_crystal_size_mid 0.190
_exptl_crystal_size_min 0.070
_refine_diff_density_max 0.599
_refine_diff_density_min -0.923
_refine_diff_density_rms 0.073
_refine_ls_extinction_method none
_refine_ls_goodness_of_fit_ref 1.035
_refine_ls_hydrogen_treatment mixed
_refine_ls_matrix_type full
_refine_ls_number_parameters 387
_refine_ls_number_reflns 7905
_refine_ls_number_restraints 2
_refine_ls_restrained_S_all 1.035
_refine_ls_R_factor_all 0.0408
_refine_ls_R_factor_gt 0.0292
_refine_ls_shift/su_max 0.001
_refine_ls_shift/su_mean 0.000
_refine_ls_structure_factor_coef Fsqd
_refine_ls_weighting_details 'w=1/[\s^2^(Fo^2^)+(0.0435P)^2^+1.4259P] where P=(Fo^2^+2Fc^2^)/3'
_refine_ls_weighting_scheme calc
_refine_ls_wR_factor_gt 0.0750
_refine_ls_wR_factor_ref 0.0801
_reflns_Friedel_coverage 0.000
_reflns_number_gt 6551
_reflns_number_total 7905
_reflns_threshold_expression 'I > 2\s(I)'
_cod_data_source_file c5ce00871a1.cif
_cod_data_source_block InKn_1_0m
_cod_depositor_comments
;
The following automatic conversions were performed:

'_exptl_absorpt_correction_type' value 'multi scan' changed to
'multi-scan' according to
/usr/data/users/saulius/crontab/automatic-downloads/rss-feeds/RSC/lib/dictionaries/cif_core.dic
dictionary named 'cif_core.dic' version 2.4.2 from 2011-04-26.

Automatic conversion script
Id: cif_fix_values 3271 2015-04-21 07:52:19Z andrius 

 Adding full bibliography for 7221566--7221570.cif.
;
_cod_database_code 7221566
_shelx_space_group_comment
;
The symmetry employed for this shelxl refinement is uniquely defined
by the following loop, which should always be used as a source of
symmetry information in preference to the above space-group names.
They are only intended as comments.
;
_shelx_estimated_absorpt_t_min 0.288
_shelx_estimated_absorpt_t_max 0.830
_shelxl_version_number 2013-4

loop_
_space_group_symop_operation_xyz
'x, y, z'
'-x, y+1/2, -z+1/2'
'-x, -y, -z'
'x, -y-1/2, z-1/2'

loop_
_atom_site_label
_atom_site_type_symbol
_atom_site_fract_x
_atom_site_fract_y
_atom_site_fract_z
_atom_site_U_iso_or_equiv
_atom_site_adp_type
_atom_site_occupancy
_atom_site_site_symmetry_order
_atom_site_calc_flag
_atom_site_refinement_flags_posn
_atom_site_refinement_flags_adp
Br1 Br 0.09260(2) 0.52202(2) 1.18722(2) 0.02461(6) Uani 1 1 d . .
O1 O 0.36712(12) 0.20529(8) 1.01826(7) 0.0157(2) Uani 1 1 d D .
H1 H 0.4391(14) 0.2269(17) 1.0334(14) 0.049(8) Uiso 1 1 d D .
C1 C 0.23867(15) 0.33384(10) 1.02809(9) 0.0131(3) Uani 1 1 d . .
C2 C 0.22993(17) 0.30482(11) 1.09737(10) 0.0167(3) Uani 1 1 d . .
H2 H 0.2540 0.2465 1.1123 0.020 Uiso 1 1 calc R U
C3 C 0.18629(17) 0.36044(11) 1.14516(10) 0.0181(3) Uani 1 1 d . .
H3 H 0.1815 0.3407 1.1927 0.022 Uiso 1 1 calc R U
C4 C 0.14999(16) 0.44494(11) 1.12233(10) 0.0163(3) Uani 1 1 d . .
C5 C 0.15530(16) 0.47540(11) 1.05322(10) 0.0150(3) Uani 1 1 d . .
H5 H 0.1291 0.5333 1.0381 0.018 Uiso 1 1 calc R U
C6 C 0.19974(16) 0.41927(10) 1.00658(9) 0.0138(3) Uani 1 1 d . .
H6 H 0.2038 0.4393 0.9590 0.017 Uiso 1 1 calc R U
C7 C 0.17455(16) 0.22409(10) 0.92471(9) 0.0130(3) Uani 1 1 d . .
C8 C 0.18607(17) 0.13622(11) 0.90705(10) 0.0169(3) Uani 1 1 d . .
H8 H 0.2636 0.1058 0.9275 0.020 Uiso 1 1 calc R U
C9 C 0.08476(18) 0.09288(11) 0.85965(10) 0.0212(4) Uani 1 1 d . .
H9 H 0.0931 0.0327 0.8488 0.025 Uiso 1 1 calc R U
C10 C -0.02805(19) 0.13660(12) 0.82818(10) 0.0212(4) Uani 1 1 d . .
H10 H -0.0968 0.1068 0.7956 0.025 Uiso 1 1 calc R U
C11 C -0.03968(17) 0.22443(12) 0.84468(10) 0.0178(3) Uani 1 1 d . .
H11 H -0.1166 0.2550 0.8231 0.021 Uiso 1 1 calc R U
C12 C 0.06084(16) 0.26785(11) 0.89259(9) 0.0146(3) Uani 1 1 d . .
H12 H 0.0519 0.3279 0.9036 0.017 Uiso 1 1 calc R U
C13 C 0.36678(16) 0.32298(10) 0.93168(9) 0.0133(3) Uani 1 1 d . .
C14 C 0.46690(16) 0.37560(11) 0.97117(10) 0.0162(3) Uani 1 1 d . .
H14 H 0.4809 0.3809 1.0233 0.019 Uiso 1 1 calc R U
C15 C 0.54587(17) 0.42004(11) 0.93499(11) 0.0190(4) Uani 1 1 d . .
H15 H 0.6140 0.4551 0.9625 0.023 Uiso 1 1 calc R U
C16 C 0.52585(17) 0.41359(12) 0.85886(11) 0.0203(4) Uani 1 1 d . .
H16 H 0.5795 0.4446 0.8341 0.024 Uiso 1 1 calc R U
C17 C 0.42685(17) 0.36154(12) 0.81894(10) 0.0194(4) Uani 1 1 d . .
H17 H 0.4128 0.3568 0.7668 0.023 Uiso 1 1 calc R U
C18 C 0.34794(16) 0.31612(11) 0.85553(10) 0.0160(3) Uani 1 1 d . .
H18 H 0.2808 0.2803 0.8281 0.019 Uiso 1 1 calc R U
C19 C 0.28688(16) 0.27214(10) 0.97565(9) 0.0126(3) Uani 1 1 d . .
Br1A Br 0.57439(2) 0.99736(2) 1.17673(2) 0.02435(6) Uani 1 1 d . .
O1A O 0.12387(12) 0.70604(8) 0.99648(7) 0.0169(3) Uani 1 1 d D .
H1A H 0.072(2) 0.7320(16) 1.0153(14) 0.049(8) Uiso 1 1 d D .
C1A C 0.27046(16) 0.82939(10) 1.01064(9) 0.0138(3) Uani 1 1 d . .
C2A C 0.29643(16) 0.91534(11) 0.99318(10) 0.0152(3) Uani 1 1 d . .
H2A H 0.2524 0.9394 0.9469 0.018 Uiso 1 1 calc R U
C3A C 0.38567(17) 0.96642(11) 1.04227(10) 0.0165(3) Uani 1 1 d . .
H3A H 0.4026 1.0249 1.0301 0.020 Uiso 1 1 calc R U
C4A C 0.44925(16) 0.93016(11) 1.10921(10) 0.0163(3) Uani 1 1 d . .
C5A C 0.42521(18) 0.84517(12) 1.12813(10) 0.0192(4) Uani 1 1 d . .
H5A H 0.4694 0.8214 1.1744 0.023 Uiso 1 1 calc R U
C6A C 0.33589(17) 0.79526(11) 1.07864(10) 0.0171(3) Uani 1 1 d . .
H6A H 0.3191 0.7369 1.0913 0.020 Uiso 1 1 calc R U
C7A C 0.06226(16) 0.82670(10) 0.91183(9) 0.0138(3) Uani 1 1 d . .
C8A C 0.02089(17) 0.82434(11) 0.83506(10) 0.0167(3) Uani 1 1 d . .
H8A H 0.0657 0.7897 0.8074 0.020 Uiso 1 1 calc R U
C9A C -0.08603(17) 0.87256(12) 0.79841(11) 0.0196(4) Uani 1 1 d . .
H9A H -0.1133 0.8707 0.7460 0.024 Uiso 1 1 calc R U
C10A C -0.15279(17) 0.92314(11) 0.83814(11) 0.0206(4) Uani 1 1 d . .
H10A H -0.2257 0.9557 0.8131 0.025 Uiso 1 1 calc R U
C11A C -0.11206(17) 0.92572(11) 0.91484(11) 0.0201(4) Uani 1 1 d . .
H11A H -0.1576 0.9599 0.9424 0.024 Uiso 1 1 calc R U
C12A C -0.00530(16) 0.87854(11) 0.95115(10) 0.0167(3) Uani 1 1 d . .
H12A H 0.0225 0.8814 1.0035 0.020 Uiso 1 1 calc R U
C13A C 0.24329(16) 0.72085(10) 0.90634(9) 0.0136(3) Uani 1 1 d . .
C14A C 0.32977(17) 0.76292(11) 0.87303(10) 0.0179(3) Uani 1 1 d . .
H14A H 0.3459 0.8238 0.8810 0.021 Uiso 1 1 calc R U
C15A C 0.39242(18) 0.71643(12) 0.82832(10) 0.0204(4) Uani 1 1 d . .
H15A H 0.4504 0.7459 0.8056 0.024 Uiso 1 1 calc R U
C16A C 0.37086(18) 0.62713(12) 0.81667(10) 0.0212(4) Uani 1 1 d . .
H16A H 0.4152 0.5952 0.7870 0.025 Uiso 1 1 calc R U
C17A C 0.28378(18) 0.58518(11) 0.84887(10) 0.0193(4) Uani 1 1 d . .
H17A H 0.2680 0.5243 0.8410 0.023 Uiso 1 1 calc R U
C18A C 0.21954(17) 0.63201(11) 0.89267(10) 0.0161(3) Uani 1 1 d . .
H18A H 0.1587 0.6030 0.9135 0.019 Uiso 1 1 calc R U
C19A C 0.17452(16) 0.77170(10) 0.95605(9) 0.0135(3) Uani 1 1 d . .

loop_
_atom_site_aniso_label
_atom_site_aniso_U_11
_atom_site_aniso_U_22
_atom_site_aniso_U_33
_atom_site_aniso_U_23
_atom_site_aniso_U_13
_atom_site_aniso_U_12
Br1 0.03320(12) 0.02363(10) 0.01912(10) -0.00058(7) 0.01050(8) 0.00898(7)
O1 0.0133(6) 0.0133(5) 0.0184(6) 0.0018(5) 0.0001(5) 0.0014(4)
C1 0.0110(8) 0.0128(7) 0.0153(8) -0.0008(6) 0.0025(6) -0.0028(6)
C2 0.0186(9) 0.0128(7) 0.0182(9) 0.0019(6) 0.0038(7) -0.0007(6)
C3 0.0217(9) 0.0193(8) 0.0136(9) 0.0019(6) 0.0051(7) -0.0005(7)
C4 0.0163(8) 0.0165(7) 0.0168(9) -0.0039(6) 0.0053(7) 0.0006(6)
C5 0.0129(8) 0.0137(7) 0.0175(9) 0.0008(6) 0.0024(7) 0.0003(6)
C6 0.0129(8) 0.0141(7) 0.0143(8) 0.0018(6) 0.0030(6) -0.0016(6)
C7 0.0138(8) 0.0140(7) 0.0120(8) 0.0003(6) 0.0049(6) -0.0030(6)
C8 0.0185(9) 0.0158(8) 0.0163(9) -0.0011(6) 0.0039(7) 0.0002(6)
C9 0.0286(10) 0.0151(8) 0.0186(9) -0.0036(6) 0.0037(8) -0.0031(7)
C10 0.0229(10) 0.0226(9) 0.0162(9) -0.0013(7) 0.0010(7) -0.0078(7)
C11 0.0151(8) 0.0234(8) 0.0143(8) 0.0028(7) 0.0025(7) -0.0021(7)
C12 0.0152(8) 0.0150(7) 0.0148(8) 0.0001(6) 0.0060(7) -0.0006(6)
C13 0.0115(8) 0.0120(7) 0.0168(8) 0.0002(6) 0.0042(6) 0.0018(6)
C14 0.0149(8) 0.0160(7) 0.0181(9) -0.0005(6) 0.0045(7) -0.0006(6)
C15 0.0149(8) 0.0164(8) 0.0262(10) 0.0005(7) 0.0060(7) -0.0019(6)
C16 0.0176(9) 0.0191(8) 0.0267(10) 0.0063(7) 0.0106(8) 0.0020(6)
C17 0.0190(9) 0.0222(9) 0.0178(9) 0.0044(7) 0.0062(7) 0.0053(7)
C18 0.0146(8) 0.0162(8) 0.0168(9) 0.0015(6) 0.0033(7) 0.0023(6)
C19 0.0128(8) 0.0105(7) 0.0139(8) 0.0010(6) 0.0023(6) 0.0005(6)
Br1A 0.02380(11) 0.03063(11) 0.01771(10) -0.00613(7) 0.00340(8) -0.00635(7)
O1A 0.0210(7) 0.0139(5) 0.0192(7) 0.0016(5) 0.0113(5) 0.0000(5)
C1A 0.0136(8) 0.0146(7) 0.0148(8) -0.0002(6) 0.0067(6) 0.0027(6)
C2A 0.0140(8) 0.0165(8) 0.0155(8) 0.0014(6) 0.0044(7) 0.0021(6)
C3A 0.0145(8) 0.0167(8) 0.0199(9) -0.0006(6) 0.0075(7) 0.0002(6)
C4A 0.0141(8) 0.0210(8) 0.0139(8) -0.0062(6) 0.0033(6) -0.0001(6)
C5A 0.0219(9) 0.0215(8) 0.0138(9) 0.0008(6) 0.0038(7) 0.0062(7)
C6A 0.0218(9) 0.0144(7) 0.0163(9) 0.0000(6) 0.0074(7) 0.0033(6)
C7A 0.0129(8) 0.0124(7) 0.0168(8) 0.0002(6) 0.0051(7) -0.0022(6)
C8A 0.0165(8) 0.0167(8) 0.0179(9) -0.0010(6) 0.0059(7) -0.0024(6)
C9A 0.0191(9) 0.0201(8) 0.0182(9) 0.0022(7) 0.0018(7) -0.0050(7)
C10A 0.0139(8) 0.0168(8) 0.0284(10) 0.0035(7) 0.0002(7) -0.0008(6)
C11A 0.0151(9) 0.0165(8) 0.0299(10) -0.0012(7) 0.0076(8) 0.0003(6)
C12A 0.0163(8) 0.0168(8) 0.0178(9) -0.0014(6) 0.0057(7) -0.0013(6)
C13A 0.0137(8) 0.0155(7) 0.0113(8) 0.0003(6) 0.0027(6) 0.0019(6)
C14A 0.0193(9) 0.0165(8) 0.0192(9) -0.0009(6) 0.0075(7) -0.0005(6)
C15A 0.0203(9) 0.0238(9) 0.0193(9) -0.0002(7) 0.0094(7) 0.0003(7)
C16A 0.0225(9) 0.0250(9) 0.0170(9) -0.0022(7) 0.0068(7) 0.0057(7)
C17A 0.0242(9) 0.0162(8) 0.0168(9) -0.0021(6) 0.0039(7) 0.0033(7)
C18A 0.0166(8) 0.0161(7) 0.0155(8) 0.0005(6) 0.0037(7) 0.0013(6)
C19A 0.0154(8) 0.0127(7) 0.0140(8) 0.0016(6) 0.0065(7) -0.0003(6)

loop_
_atom_type_symbol
_atom_type_description
_atom_type_scat_dispersion_real
_atom_type_scat_dispersion_imag
_atom_type_scat_source
C C 0.0033 0.0016 'International Tables Vol C Tables 4.2.6.8 and 6.1.1.4'
H H 0.0000 0.0000 'International Tables Vol C Tables 4.2.6.8 and 6.1.1.4'
O O 0.0106 0.0060 'International Tables Vol C Tables 4.2.6.8 and 6.1.1.4'
Br Br -0.2901 2.4595 'International Tables Vol C Tables 4.2.6.8 and 6.1.1.4'

loop_
_geom_angle_atom_site_label_1
_geom_angle_atom_site_label_2
_geom_angle_atom_site_label_3
_geom_angle
C19 O1 H1 107(2)
C2 C1 C6 118.65(15)
C2 C1 C19 120.46(14)
C6 C1 C19 120.88(15)
C1 C2 C3 120.73(15)
C1 C2 H2 119.6
C3 C2 H2 119.6
C4 C3 C2 119.01(16)
C4 C3 H3 120.5
C2 C3 H3 120.5
C3 C4 C5 121.73(15)
C3 C4 Br1 119.55(13)
C5 C4 Br1 118.72(13)
C4 C5 C6 118.44(15)
C4 C5 H5 120.8
C6 C5 H5 120.8
C5 C6 C1 121.43(16)
C5 C6 H6 119.3
C1 C6 H6 119.3
C8 C7 C12 118.65(15)
C8 C7 C19 120.37(15)
C12 C7 C19 120.93(14)
C9 C8 C7 120.42(17)
C9 C8 H8 119.8
C7 C8 H8 119.8
C10 C9 C8 120.63(17)
C10 C9 H9 119.7
C8 C9 H9 119.7
C9 C10 C11 119.31(17)
C9 C10 H10 120.3
C11 C10 H10 120.3
C10 C11 C12 120.29(17)
C10 C11 H11 119.9
C12 C11 H11 119.9
C11 C12 C7 120.69(15)
C11 C12 H12 119.7
C7 C12 H12 119.7
C18 C13 C14 118.76(15)
C18 C13 C19 123.23(15)
C14 C13 C19 117.95(15)
C15 C14 C13 120.66(17)
C15 C14 H14 119.7
C13 C14 H14 119.7
C16 C15 C14 120.32(17)
C16 C15 H15 119.8
C14 C15 H15 119.8
C15 C16 C17 119.64(16)
C15 C16 H16 120.2
C17 C16 H16 120.2
C16 C17 C18 120.02(17)
C16 C17 H17 120.0
C18 C17 H17 120.0
C13 C18 C17 120.60(16)
C13 C18 H18 119.7
C17 C18 H18 119.7
O1 C19 C7 106.14(12)
O1 C19 C13 108.24(13)
C7 C19 C13 111.81(13)
O1 C19 C1 109.45(13)
C7 C19 C1 110.47(13)
C13 C19 C1 110.58(13)
C19A O1A H1A 105.7(19)
C6A C1A C2A 118.60(16)
C6A C1A C19A 119.76(15)
C2A C1A C19A 121.62(15)
C3A C2A C1A 121.22(16)
C3A C2A H2A 119.4
C1A C2A H2A 119.4
C4A C3A C2A 118.55(16)
C4A C3A H3A 120.7
C2A C3A H3A 120.7
C3A C4A C5A 121.51(16)
C3A C4A Br1A 119.63(13)
C5A C4A Br1A 118.86(14)
C4A C5A C6A 119.19(16)
C4A C5A H5A 120.4
C6A C5A H5A 120.4
C5A C6A C1A 120.92(16)
C5A C6A H6A 119.5
C1A C6A H6A 119.5
C8A C7A C12A 118.58(16)
C8A C7A C19A 123.30(15)
C12A C7A C19A 118.05(15)
C7A C8A C9A 120.46(16)
C7A C8A H8A 119.8
C9A C8A H8A 119.8
C10A C9A C8A 120.36(17)
C10A C9A H9A 119.8
C8A C9A H9A 119.8
C9A C10A C11A 119.48(17)
C9A C10A H10A 120.3
C11A C10A H10A 120.3
C12A C11A C10A 120.15(17)
C12A C11A H11A 119.9
C10A C11A H11A 119.9
C11A C12A C7A 120.97(17)
C11A C12A H12A 119.5
C7A C12A H12A 119.5
C18A C13A C14A 118.61(15)
C18A C13A C19A 120.65(15)
C14A C13A C19A 120.73(14)
C15A C14A C13A 120.52(16)
C15A C14A H14A 119.7
C13A C14A H14A 119.7
C14A C15A C16A 120.47(17)
C14A C15A H15A 119.8
C16A C15A H15A 119.8
C17A C16A C15A 119.27(17)
C17A C16A H16A 120.4
C15A C16A H16A 120.4
C16A C17A C18A 120.25(16)
C16A C17A H17A 119.9
C18A C17A H17A 119.9
C17A C18A C13A 120.84(16)
C17A C18A H18A 119.6
C13A C18A H18A 119.6
O1A C19A C13A 105.45(13)
O1A C19A C7A 108.20(13)
C13A C19A C7A 112.70(14)
O1A C19A C1A 109.34(13)
C13A C19A C1A 110.17(13)
C7A C19A C1A 110.77(13)

loop_
_geom_bond_atom_site_label_1
_geom_bond_atom_site_label_2
_geom_bond_distance
Br1 C4 1.8980(16)
O1 C19 1.4430(19)
O1 H1 0.826(10)
C1 C2 1.392(2)
C1 C6 1.398(2)
C1 C19 1.538(2)
C2 C3 1.395(2)
C2 H2 0.9500
C3 C4 1.385(2)
C3 H3 0.9500
C4 C5 1.385(2)
C5 C6 1.388(2)
C5 H5 0.9500
C6 H6 0.9500
C7 C8 1.394(2)
C7 C12 1.394(2)
C7 C19 1.529(2)
C8 C9 1.391(2)
C8 H8 0.9500
C9 C10 1.384(3)
C9 H9 0.9500
C10 C11 1.388(3)
C10 H10 0.9500
C11 C12 1.391(2)
C11 H11 0.9500
C12 H12 0.9500
C13 C18 1.389(2)
C13 C14 1.400(2)
C13 C19 1.538(2)
C14 C15 1.387(2)
C14 H14 0.9500
C15 C16 1.387(3)
C15 H15 0.9500
C16 C17 1.390(3)
C16 H16 0.9500
C17 C18 1.399(2)
C17 H17 0.9500
C18 H18 0.9500
Br1A C4A 1.9028(17)
O1A C19A 1.4406(19)
O1A H1A 0.832(10)
C1A C6A 1.392(2)
C1A C2A 1.397(2)
C1A C19A 1.537(2)
C2A C3A 1.392(2)
C2A H2A 0.9500
C3A C4A 1.383(2)
C3A H3A 0.9500
C4A C5A 1.386(2)
C5A C6A 1.386(3)
C5A H5A 0.9500
C6A H6A 0.9500
C7A C8A 1.392(2)
C7A C12A 1.399(2)
C7A C19A 1.535(2)
C8A C9A 1.396(3)
C8A H8A 0.9500
C9A C10A 1.388(3)
C9A H9A 0.9500
C10A C11A 1.391(3)
C10A H10A 0.9500
C11A C12A 1.384(2)
C11A H11A 0.9500
C12A H12A 0.9500
C13A C18A 1.392(2)
C13A C14A 1.397(2)
C13A C19A 1.533(2)
C14A C15A 1.390(2)
C14A H14A 0.9500
C15A C16A 1.391(3)
C15A H15A 0.9500
C16A C17A 1.389(3)
C16A H16A 0.9500
C17A C18A 1.392(2)
C17A H17A 0.9500
C18A H18A 0.9500

loop_
_geom_torsion_atom_site_label_1
_geom_torsion_atom_site_label_2
_geom_torsion_atom_site_label_3
_geom_torsion_atom_site_label_4
_geom_torsion
C6 C1 C2 C3 -1.6(3)
C19 C1 C2 C3 180.00(16)
C1 C2 C3 C4 0.8(3)
C2 C3 C4 C5 0.3(3)
C2 C3 C4 Br1 -179.13(13)
C3 C4 C5 C6 -0.7(3)
Br1 C4 C5 C6 178.75(13)
C4 C5 C6 C1 0.0(3)
C2 C1 C6 C5 1.2(2)
C19 C1 C6 C5 179.59(15)
C12 C7 C8 C9 -1.5(3)
C19 C7 C8 C9 -178.84(16)
C7 C8 C9 C10 1.2(3)
C8 C9 C10 C11 -0.3(3)
C9 C10 C11 C12 -0.3(3)
C10 C11 C12 C7 0.0(3)
C8 C7 C12 C11 0.8(2)
C19 C7 C12 C11 178.19(15)
C18 C13 C14 C15 0.0(2)
C19 C13 C14 C15 177.19(15)
C13 C14 C15 C16 0.6(3)
C14 C15 C16 C17 -0.7(3)
C15 C16 C17 C18 0.1(3)
C14 C13 C18 C17 -0.5(2)
C19 C13 C18 C17 -177.60(15)
C16 C17 C18 C13 0.5(3)
C8 C7 C19 O1 -22.3(2)
C12 C7 C19 O1 160.42(14)
C8 C7 C19 C13 95.55(18)
C12 C7 C19 C13 -81.76(18)
C8 C7 C19 C1 -140.83(15)
C12 C7 C19 C1 41.9(2)
C18 C13 C19 O1 108.77(17)
C14 C13 C19 O1 -68.32(18)
C18 C13 C19 C7 -7.8(2)
C14 C13 C19 C7 175.12(14)
C18 C13 C19 C1 -131.35(16)
C14 C13 C19 C1 51.57(19)
C2 C1 C19 O1 -24.9(2)
C6 C1 C19 O1 156.75(14)
C2 C1 C19 C7 91.64(18)
C6 C1 C19 C7 -86.73(18)
C2 C1 C19 C13 -144.03(16)
C6 C1 C19 C13 37.6(2)
C6A C1A C2A C3A 0.0(2)
C19A C1A C2A C3A -178.48(15)
C1A C2A C3A C4A 0.3(2)
C2A C3A C4A C5A -0.4(3)
C2A C3A C4A Br1A 178.71(12)
C3A C4A C5A C6A 0.3(3)
Br1A C4A C5A C6A -178.81(13)
C4A C5A C6A C1A -0.1(3)
C2A C1A C6A C5A -0.1(2)
C19A C1A C6A C5A 178.41(15)
C12A C7A C8A C9A -0.2(2)
C19A C7A C8A C9A 176.65(15)
C7A C8A C9A C10A -0.3(3)
C8A C9A C10A C11A 0.3(3)
C9A C10A C11A C12A 0.4(3)
C10A C11A C12A C7A -0.9(3)
C8A C7A C12A C11A 0.8(2)
C19A C7A C12A C11A -176.21(15)
C18A C13A C14A C15A -1.2(3)
C19A C13A C14A C15A 179.65(16)
C13A C14A C15A C16A -0.6(3)
C14A C15A C16A C17A 1.4(3)
C15A C16A C17A C18A -0.4(3)
C16A C17A C18A C13A -1.4(3)
C14A C13A C18A C17A 2.2(3)
C19A C13A C18A C17A -178.62(16)
C18A C13A C19A O1A 16.7(2)
C14A C13A C19A O1A -164.14(15)
C18A C13A C19A C7A -101.11(18)
C14A C13A C19A C7A 78.0(2)
C18A C13A C19A C1A 134.61(16)
C14A C13A C19A C1A -46.3(2)
C8A C7A C19A O1A -110.88(17)
C12A C7A C19A O1A 65.99(18)
C8A C7A C19A C13A 5.3(2)
C12A C7A C19A C13A -177.80(14)
C8A C7A C19A C1A 129.27(16)
C12A C7A C19A C1A -53.85(19)
C6A C1A C19A O1A 26.9(2)
C2A C1A C19A O1A -154.60(15)
C6A C1A C19A C13A -88.53(18)
C2A C1A C19A C13A 89.95(18)
C6A C1A C19A C7A 146.08(15)
C2A C1A C19A C7A -35.4(2)
